data_7039778
loop_
_publ_author_name
'Lord, Rianne M.'
'Allison, Simon J.'
'Rafferty, Karen'
'Ghandhi, Laura'
'Pask, Christopher M.'
'McGowan, Patrick C.'

_publ_section_title
;
 Cytotoxic hydrogen bridged ruthenium quinaldamide complexes showing
 induced cancer cell death by apoptosis.
;
_journal_issue 33
_journal_name_full 'Dalton transactions (Cambridge, England : 2003)'
_journal_page_first 13196
_journal_page_last 13203
_journal_paper_doi 10.1039/c6dt01464j
_journal_volume 45
_journal_year 2016
_chemical_formula_moiety 'C52 H49 Cl2 F2 N4 O2, F6 P'
_chemical_formula_sum 'C52 H49 Cl2 F8 N4 O2 P Ru2'
_chemical_formula_weight 1217.96
_space_group_crystal_system triclinic
_space_group_IT_number 2
_space_group_name_Hall '-P 1'
_space_group_name_H-M_alt 'P -1'
_symmetry_space_group_name_Hall '-P 1'
_symmetry_space_group_name_H-M 'P -1'
_atom_sites_solution_hydrogens geom
_audit_creation_date 2016-06-24
_audit_creation_method
;
Olex2 1.2
(compiled 2016.02.19 svn.r3266 for OlexSys, GUI svn.r5155)
;
_audit_update_record
;
2016-06-30 deposited with the CCDC.
2016-07-04 downloaded from the CCDC.
;
_cell_angle_alpha 73.68(3)
_cell_angle_beta 85.08(3)
_cell_angle_gamma 74.22(3)
_cell_formula_units_Z 1
_cell_length_a 9.4160(19)
_cell_length_b 9.7140(19)
_cell_length_c 14.631(3)
_cell_measurement_reflns_used 37012
_cell_measurement_temperature 150(2)
_cell_measurement_theta_max 27.485
_cell_measurement_theta_min 0.998
_cell_volume 1235.9(5)
_computing_cell_refinement 'DENZO-SMN (Otwinowski and Minor, 1997)'
_computing_data_collection 'COLLECT (Nonius, 1999)'
_computing_data_reduction 'DENZO-SMN (Otwinowski and Minor, 1997)'
_computing_molecular_graphics 'Olex2 (Dolomanov et al., 2009)'
_computing_publication_material 'local program'
_computing_structure_refinement 'ShelXL (Sheldrick, 2015)'
_computing_structure_solution 'SHELXS-97 (Sheldrick, 1990)'
_diffrn_ambient_temperature 150.15
_diffrn_detector_area_resol_mean 9.091
_diffrn_measured_fraction_theta_full 0.995
_diffrn_measured_fraction_theta_max 0.989
_diffrn_measurement_device_type 'Nonius KappaCCD area detector diffractometer'
_diffrn_measurement_method '\w and \f scans'
_diffrn_radiation_type MoK\a
_diffrn_radiation_wavelength 0.71073
_diffrn_reflns_av_R_equivalents 0.0958
_diffrn_reflns_av_unetI/netI 0.0576
_diffrn_reflns_Laue_measured_fraction_full 0.995
_diffrn_reflns_Laue_measured_fraction_max 0.989
_diffrn_reflns_limit_h_max 12
_diffrn_reflns_limit_h_min -12
_diffrn_reflns_limit_k_max 12
_diffrn_reflns_limit_k_min -12
_diffrn_reflns_limit_l_max 18
_diffrn_reflns_limit_l_min -18
_diffrn_reflns_number 22510
_diffrn_reflns_point_group_measured_fraction_full 0.995
_diffrn_reflns_point_group_measured_fraction_max 0.989
_diffrn_reflns_theta_full 25.242
_diffrn_reflns_theta_max 27.472
_diffrn_reflns_theta_min 2.336
_diffrn_source 'fine-focus sealed tube'
_exptl_absorpt_coefficient_mu 0.828
_exptl_absorpt_correction_T_max 0.9072
_exptl_absorpt_correction_T_min 0.7661
_exptl_absorpt_correction_type multi-scan
_exptl_absorpt_process_details
;
Using multiple and symmetry related data measurements via the program SORTAV
See R. H. Blessing, Acta Cryst (1995), A51, 33-38
;
_exptl_crystal_colour Orange
_exptl_crystal_density_diffrn 1.637
_exptl_crystal_density_method 'not measured'
_exptl_crystal_description Prism
_exptl_crystal_F_000 614
_exptl_crystal_size_max 0.34
_exptl_crystal_size_mid 0.19
_exptl_crystal_size_min 0.12
_refine_diff_density_max 0.653
_refine_diff_density_min -1.202
_refine_diff_density_rms 0.110
_refine_ls_extinction_method none
_refine_ls_goodness_of_fit_ref 1.033
_refine_ls_hydrogen_treatment constr
_refine_ls_matrix_type full
_refine_ls_number_parameters 325
_refine_ls_number_reflns 5590
_refine_ls_number_restraints 0
_refine_ls_restrained_S_all 1.033
_refine_ls_R_factor_all 0.0463
_refine_ls_R_factor_gt 0.0394
_refine_ls_shift/su_max 0.001
_refine_ls_shift/su_mean 0.000
_refine_ls_structure_factor_coef Fsqd
_refine_ls_weighting_details 'w=1/[\s^2^(Fo^2^)+(0.0580P)^2^+0.5442P] where P=(Fo^2^+2Fc^2^)/3'
_refine_ls_weighting_scheme calc
_refine_ls_wR_factor_gt 0.1008
_refine_ls_wR_factor_ref 0.1061
_reflns_Friedel_coverage 0.000
_reflns_number_gt 4944
_reflns_number_total 5590
_reflns_threshold_expression 'I > 2\s(I)'
_cod_data_source_file c6dt01464j2.cif
_cod_data_source_block kr276p-1
_cod_depositor_comments 'Adding full bibliography for 7039777--7039782.cif.'
_cod_original_cell_volume 1235.8(5)
_cod_database_code 7039778
_shelx_space_group_comment
;
The symmetry employed for this shelxl refinement is uniquely defined
by the following loop, which should always be used as a source of
symmetry information in preference to the above space-group names.
They are only intended as comments.
;
_shelx_estimated_absorpt_t_max 0.907
_shelx_estimated_absorpt_t_min 0.766
_olex2_refinement_description
;
1. Fixed Uiso
 At 1.2 times of:
  All C(H) groups
 At 1.5 times of:
  All C(H,H,H) groups
2.a Ternary CH refined with riding coordinates:
 C24(H24)
2.b Aromatic/amide H refined with riding coordinates:
 C2(H2), C8(H8), C7(H7), C4(H4), C20(H20), C3(H3), C22(H22), C23(H23), C5(H5),
 C19(H19), C12(H12), C16(H16), C15(H15), C13(H13)
2.c Idealised Me refined as rotating group:
 C17(H17A,H17B,H17C), C25(H25A,H25B,H25C), C26(H26A,H26B,H26C)
;
_shelx_shelxl_version_number 2014/7
_olex2_submission_special_instructions 'No special instructions were received'

loop_
_space_group_symop_operation_xyz
'x, y, z'
'-x, -y, -z'

loop_
_atom_site_label
_atom_site_type_symbol
_atom_site_fract_x
_atom_site_fract_y
_atom_site_fract_z
_atom_site_U_iso_or_equiv
_atom_site_adp_type
_atom_site_occupancy
_atom_site_site_symmetry_order
_atom_site_calc_flag
_atom_site_refinement_flags_posn
_atom_site_refinement_flags_adp
_atom_site_refinement_flags_occupancy
Ru1 Ru 0.81115(2) 0.97140(2) 0.23471(2) 0.02643(9) Uani 1 1 d . . .
Cl1 Cl 0.63532(7) 1.10551(7) 0.32811(5) 0.03174(15) Uani 1 1 d . . .
P1 P 0.0000 1.5000 0.0000 0.0325(2) Uani 1 2 d S T P
O1 O 0.8903(2) 0.5866(2) 0.46058(15) 0.0376(4) Uani 1 1 d . . .
N1 N 0.9662(2) 0.9357(2) 0.34216(15) 0.0267(4) Uani 1 1 d . . .
C18 C 0.9738(3) 0.9075(3) 0.12715(19) 0.0370(6) Uani 1 1 d . . .
C6 C 1.1612(3) 0.9844(3) 0.41837(19) 0.0294(5) Uani 1 1 d . . .
C1 C 1.0476(3) 1.0318(3) 0.34898(18) 0.0271(5) Uani 1 1 d . . .
C2 C 1.0188(3) 1.1778(3) 0.28835(19) 0.0305(5) Uani 1 1 d . . .
H2 H 0.9397 1.2131 0.2446 0.037 Uiso 1 1 calc R . .
C8 C 1.0936(3) 0.7541(3) 0.47917(19) 0.0306(5) Uani 1 1 d . . .
H8 H 1.1040 0.6600 0.5242 0.037 Uiso 1 1 calc R . .
C7 C 1.1819(3) 0.8437(3) 0.48337(19) 0.0312(5) Uani 1 1 d . . .
H7 H 1.2567 0.8105 0.5301 0.037 Uiso 1 1 calc R . .
C4 C 1.2225(3) 1.2199(3) 0.3585(2) 0.0354(6) Uani 1 1 d . . .
H4 H 1.2829 1.2835 0.3594 0.042 Uiso 1 1 calc R . .
C10 C 0.8859(3) 0.7135(3) 0.40064(19) 0.0289(5) Uani 1 1 d . . .
C20 C 0.8021(3) 1.1591(3) 0.10589(19) 0.0339(6) Uani 1 1 d . . .
H20 H 0.7875 1.2620 0.0997 0.041 Uiso 1 1 calc R . .
C3 C 1.1058(3) 1.2686(3) 0.2929(2) 0.0340(6) Uani 1 1 d . . .
H3 H 1.0871 1.3661 0.2512 0.041 Uiso 1 1 calc R . .
C9 C 0.9875(3) 0.8041(3) 0.40715(18) 0.0276(5) Uani 1 1 d . . .
C22 C 0.7041(3) 0.9481(3) 0.11444(19) 0.0343(6) Uani 1 1 d . . .
H22 H 0.6233 0.9074 0.1137 0.041 Uiso 1 1 calc R . .
C23 C 0.8512(3) 0.8529(3) 0.12541(19) 0.0361(6) Uani 1 1 d . . .
H23 H 0.8659 0.7500 0.1317 0.043 Uiso 1 1 calc R . .
C5 C 1.2483(3) 1.0828(3) 0.4203(2) 0.0334(6) Uani 1 1 d . . .
H5 H 1.3253 1.0518 0.4653 0.040 Uiso 1 1 calc R . .
C24 C 0.5251(3) 1.2058(3) 0.0954(2) 0.0417(7) Uani 1 1 d . . .
H24 H 0.5193 1.2745 0.1361 0.050 Uiso 1 1 calc R . .
C19 C 0.9459(3) 1.0641(3) 0.11607(19) 0.0357(6) Uani 1 1 d . . .
H19 H 1.0269 1.1050 0.1156 0.043 Uiso 1 1 calc R . .
C21 C 0.6782(3) 1.1016(3) 0.10479(19) 0.0341(6) Uani 1 1 d . . .
N2 N 0.7889(2) 0.7773(2) 0.33316(16) 0.0275(4) Uani 1 1 d . . .
C11 C 0.6831(3) 0.7002(3) 0.32179(19) 0.0308(5) Uani 1 1 d . . .
C17 C 1.1261(4) 0.8074(4) 0.1433(2) 0.0510(9) Uani 1 1 d . . .
H17A H 1.1228 0.7149 0.1914 0.077 Uiso 1 1 calc GR . .
H17B H 1.1891 0.8565 0.1655 0.077 Uiso 1 1 calc GR . .
H17C H 1.1663 0.7851 0.0835 0.077 Uiso 1 1 calc GR . .
C12 C 0.5345(3) 0.7639(3) 0.3344(2) 0.0359(6) Uani 1 1 d . . .
H12 H 0.5046 0.8532 0.3537 0.043 Uiso 1 1 calc R . .
C14 C 0.4773(3) 0.5675(3) 0.2904(2) 0.0428(7) Uani 1 1 d . . .
C16 C 0.7275(3) 0.5707(3) 0.2937(2) 0.0375(6) Uani 1 1 d . . .
H16 H 0.8296 0.5280 0.2854 0.045 Uiso 1 1 calc R . .
C15 C 0.6240(4) 0.5022(3) 0.2775(3) 0.0444(7) Uani 1 1 d . . .
H15 H 0.6536 0.4131 0.2581 0.053 Uiso 1 1 calc R . .
C13 C 0.4297(3) 0.6967(4) 0.3188(2) 0.0426(7) Uani 1 1 d . . .
H13 H 0.3275 0.7387 0.3275 0.051 Uiso 1 1 calc R . .
C25 C 0.5035(4) 1.2996(4) -0.0089(2) 0.0500(8) Uani 1 1 d . . .
H25A H 0.5784 1.3557 -0.0265 0.075 Uiso 1 1 calc GR . .
H25B H 0.4050 1.3687 -0.0162 0.075 Uiso 1 1 calc GR . .
H25C H 0.5133 1.2340 -0.0505 0.075 Uiso 1 1 calc GR . .
C26 C 0.4027(4) 1.1270(5) 0.1272(3) 0.0561(9) Uani 1 1 d . . .
H26A H 0.3998 1.0666 0.0842 0.084 Uiso 1 1 calc GR . .
H26B H 0.3078 1.2009 0.1257 0.084 Uiso 1 1 calc GR . .
H26C H 0.4219 1.0628 0.1922 0.084 Uiso 1 1 calc GR . .
F2 F -0.0936(2) 1.4739(2) 0.09730(14) 0.0532(5) Uani 1 1 d . . .
F1 F 0.3739(2) 0.5042(2) 0.27277(17) 0.0595(5) Uani 1 1 d . . .
F3 F 0.0787(2) 1.32625(19) 0.02435(15) 0.0529(5) Uani 1 1 d . . .
F4 F 0.1265(2) 1.5249(2) 0.05415(15) 0.0563(5) Uani 1 1 d . . .

loop_
_atom_site_aniso_label
_atom_site_aniso_U_11
_atom_site_aniso_U_22
_atom_site_aniso_U_33
_atom_site_aniso_U_23
_atom_site_aniso_U_13
_atom_site_aniso_U_12
Ru1 0.02611(13) 0.02512(13) 0.02903(13) -0.00704(9) -0.00346(9) -0.00751(9)
Cl1 0.0295(3) 0.0302(3) 0.0364(3) -0.0123(3) -0.0032(3) -0.0050(2)
P1 0.0370(5) 0.0282(5) 0.0331(5) -0.0069(4) -0.0018(4) -0.0105(4)
O1 0.0398(11) 0.0262(9) 0.0450(11) 0.0004(8) -0.0098(9) -0.0134(8)
N1 0.0256(10) 0.0258(10) 0.0294(11) -0.0067(9) -0.0014(8) -0.0082(8)
C18 0.0362(15) 0.0458(17) 0.0258(13) -0.0096(12) 0.0014(11) -0.0057(12)
C6 0.0255(12) 0.0307(13) 0.0348(13) -0.0119(11) -0.0006(10) -0.0087(10)
C1 0.0248(12) 0.0274(12) 0.0313(13) -0.0108(10) 0.0006(10) -0.0077(10)
C2 0.0310(13) 0.0302(13) 0.0312(13) -0.0082(11) -0.0012(10) -0.0092(11)
C8 0.0304(13) 0.0269(12) 0.0333(13) -0.0059(11) -0.0051(11) -0.0065(10)
C7 0.0287(13) 0.0317(13) 0.0341(14) -0.0100(11) -0.0058(10) -0.0061(11)
C4 0.0344(14) 0.0364(14) 0.0427(15) -0.0133(12) 0.0025(12) -0.0191(12)
C10 0.0281(12) 0.0260(12) 0.0333(13) -0.0072(11) -0.0015(10) -0.0083(10)
C20 0.0388(15) 0.0314(14) 0.0310(13) -0.0045(11) -0.0042(11) -0.0109(11)
C3 0.0364(14) 0.0278(13) 0.0385(14) -0.0072(11) 0.0024(11) -0.0120(11)
C9 0.0259(12) 0.0280(12) 0.0293(13) -0.0089(10) -0.0032(10) -0.0056(10)
C22 0.0384(15) 0.0392(15) 0.0307(13) -0.0113(12) -0.0058(11) -0.0152(12)
C23 0.0487(16) 0.0335(14) 0.0286(13) -0.0138(11) -0.0018(12) -0.0084(12)
C5 0.0279(13) 0.0378(15) 0.0385(14) -0.0128(12) -0.0024(11) -0.0119(11)
C24 0.0351(15) 0.0448(17) 0.0404(16) -0.0113(14) -0.0092(12) 0.0000(13)
C19 0.0362(14) 0.0450(16) 0.0281(13) -0.0064(12) -0.0003(11) -0.0178(12)
C21 0.0353(14) 0.0370(14) 0.0280(13) -0.0062(11) -0.0062(11) -0.0071(12)
N2 0.0272(11) 0.0248(10) 0.0326(11) -0.0079(9) -0.0033(9) -0.0089(8)
C11 0.0304(13) 0.0289(13) 0.0341(13) -0.0047(11) -0.0056(11) -0.0118(11)
C17 0.0402(17) 0.064(2) 0.0376(16) -0.0158(16) 0.0014(13) 0.0071(15)
C12 0.0298(14) 0.0370(15) 0.0445(16) -0.0154(13) 0.0004(11) -0.0103(11)
C14 0.0406(16) 0.0393(16) 0.0559(19) -0.0106(14) -0.0076(14) -0.0224(13)
C16 0.0322(14) 0.0289(13) 0.0532(18) -0.0134(13) -0.0077(12) -0.0064(11)
C15 0.0454(17) 0.0290(14) 0.064(2) -0.0161(14) -0.0131(15) -0.0115(13)
C13 0.0315(15) 0.0487(17) 0.0506(18) -0.0135(15) 0.0006(13) -0.0157(13)
C25 0.0406(17) 0.0491(19) 0.0503(19) -0.0060(15) -0.0122(14) 0.0010(14)
C26 0.0335(16) 0.076(3) 0.051(2) -0.0091(18) -0.0044(14) -0.0073(16)
F2 0.0621(12) 0.0541(11) 0.0423(10) -0.0107(9) 0.0129(9) -0.0199(10)
F1 0.0487(11) 0.0510(11) 0.0894(15) -0.0168(11) -0.0165(10) -0.0276(9)
F3 0.0644(12) 0.0289(9) 0.0587(12) -0.0074(8) -0.0035(10) -0.0048(8)
F4 0.0562(12) 0.0630(13) 0.0587(12) -0.0146(10) -0.0161(10) -0.0272(10)

loop_
_atom_type_symbol
_atom_type_description
_atom_type_scat_dispersion_real
_atom_type_scat_dispersion_imag
_atom_type_scat_source
C C 0.0033 0.0016 'International Tables Vol C Tables 4.2.6.8 and 6.1.1.4'
H H 0.0000 0.0000 'International Tables Vol C Tables 4.2.6.8 and 6.1.1.4'
Cl Cl 0.1484 0.1585 'International Tables Vol C Tables 4.2.6.8 and 6.1.1.4'
F F 0.0171 0.0103 'International Tables Vol C Tables 4.2.6.8 and 6.1.1.4'
N N 0.0061 0.0033 'International Tables Vol C Tables 4.2.6.8 and 6.1.1.4'
O O 0.0106 0.0060 'International Tables Vol C Tables 4.2.6.8 and 6.1.1.4'
P P 0.1023 0.0942 'International Tables Vol C Tables 4.2.6.8 and 6.1.1.4'
Ru Ru -1.2594 0.8363 'International Tables Vol C Tables 4.2.6.8 and 6.1.1.4'

loop_
_geom_angle_atom_site_label_1
_geom_angle_atom_site_label_2
_geom_angle_atom_site_label_3
_geom_angle
_geom_angle_site_symmetry_1
_geom_angle_site_symmetry_3
N1 Ru1 Cl1 86.15(6) . .
N1 Ru1 C18 96.44(10) . .
N1 Ru1 C20 118.47(10) . .
N1 Ru1 C22 161.77(10) . .
N1 Ru1 C23 123.58(10) . .
N1 Ru1 C19 95.29(10) . .
N1 Ru1 C21 154.77(10) . .
C18 Ru1 Cl1 164.92(9) . .
C18 Ru1 C20 68.72(11) . .
C18 Ru1 C21 81.57(11) . .
C20 Ru1 Cl1 96.96(8) . .
C20 Ru1 C21 37.47(10) . .
C22 Ru1 Cl1 111.01(8) . .
C22 Ru1 C18 68.66(11) . .
C22 Ru1 C20 67.10(11) . .
C22 Ru1 C21 37.19(10) . .
C23 Ru1 Cl1 147.96(8) . .
C23 Ru1 C18 37.37(11) . .
C23 Ru1 C20 79.97(11) . .
C23 Ru1 C22 38.35(11) . .
C23 Ru1 C19 67.26(11) . .
C23 Ru1 C21 68.33(11) . .
C19 Ru1 Cl1 126.87(8) . .
C19 Ru1 C18 38.19(11) . .
C19 Ru1 C20 37.32(11) . .
C19 Ru1 C22 79.56(11) . .
C19 Ru1 C21 67.62(11) . .
C21 Ru1 Cl1 89.75(8) . .
N2 Ru1 Cl1 87.61(7) . .
N2 Ru1 N1 76.10(9) . .
N2 Ru1 C18 107.45(10) . .
N2 Ru1 C20 164.89(9) . .
N2 Ru1 C22 97.81(10) . .
N2 Ru1 C23 88.51(10) . .
N2 Ru1 C19 144.31(10) . .
N2 Ru1 C21 128.63(10) . .
F2 P1 F2 180.0 2_585 .
F3 P1 F2 90.03(11) 2_585 2_585
F3 P1 F2 89.97(11) 2_585 .
F3 P1 F2 89.97(11) . 2_585
F3 P1 F2 90.03(11) . .
F3 P1 F3 180.0 . 2_585
F4 P1 F2 89.94(11) . .
F4 P1 F2 90.06(11) 2_585 .
F4 P1 F2 89.94(11) 2_585 2_585
F4 P1 F2 90.06(11) . 2_585
F4 P1 F3 90.14(11) 2_585 2_585
F4 P1 F3 89.86(11) 2_585 .
F4 P1 F3 90.14(11) . .
F4 P1 F3 89.85(11) . 2_585
F4 P1 F4 180.0 2_585 .
C1 N1 Ru1 126.80(17) . .
C9 N1 Ru1 114.76(17) . .
C9 N1 C1 118.4(2) . .
C23 C18 Ru1 70.38(16) . .
C23 C18 C19 116.9(3) . .
C23 C18 C17 121.8(3) . .
C19 C18 Ru1 70.67(16) . .
C19 C18 C17 121.3(3) . .
C17 C18 Ru1 127.7(2) . .
C7 C6 C1 119.0(2) . .
C7 C6 C5 122.1(2) . .
C5 C6 C1 118.9(2) . .
N1 C1 C6 120.2(2) . .
N1 C1 C2 120.7(2) . .
C2 C1 C6 119.1(2) . .
C1 C2 H2 120.1 . .
C3 C2 C1 119.8(3) . .
C3 C2 H2 120.1 . .
C7 C8 H8 120.6 . .
C7 C8 C9 118.8(2) . .
C9 C8 H8 120.6 . .
C6 C7 H7 120.2 . .
C8 C7 C6 119.7(2) . .
C8 C7 H7 120.2 . .
C3 C4 H4 119.9 . .
C5 C4 H4 119.9 . .
C5 C4 C3 120.2(3) . .
O1 C10 C9 122.0(2) . .
O1 C10 N2 123.7(2) . .
N2 C10 C9 114.2(2) . .
Ru1 C20 H20 130.3 . .
C19 C20 Ru1 70.48(16) . .
C19 C20 H20 119.8 . .
C19 C20 C21 120.3(3) . .
C21 C20 Ru1 71.96(16) . .
C21 C20 H20 119.8 . .
C2 C3 C4 121.3(3) . .
C2 C3 H3 119.4 . .
C4 C3 H3 119.4 . .
N1 C9 C8 123.6(2) . .
N1 C9 C10 115.1(2) . .
C8 C9 C10 121.2(2) . .
Ru1 C22 H22 130.1 . .
C23 C22 Ru1 70.00(15) . .
C23 C22 H22 119.6 . .
C21 C22 Ru1 72.81(15) . .
C21 C22 H22 119.6 . .
C21 C22 C23 120.7(3) . .
Ru1 C23 H23 129.6 . .
C18 C23 Ru1 72.25(16) . .
C18 C23 C22 121.8(3) . .
C18 C23 H23 119.1 . .
C22 C23 Ru1 71.65(15) . .
C22 C23 H23 119.1 . .
C6 C5 H5 119.7 . .
C4 C5 C6 120.7(3) . .
C4 C5 H5 119.7 . .
C21 C24 H24 108.0 . .
C21 C24 C25 108.4(3) . .
C21 C24 C26 113.7(3) . .
C25 C24 H24 108.0 . .
C26 C24 H24 108.0 . .
C26 C24 C25 110.6(3) . .
Ru1 C19 H19 130.5 . .
C18 C19 Ru1 71.14(16) . .
C18 C19 H19 119.0 . .
C20 C19 Ru1 72.20(17) . .
C20 C19 C18 122.1(3) . .
C20 C19 H19 119.0 . .
C20 C21 Ru1 70.57(16) . .
C20 C21 C24 119.1(3) . .
C22 C21 Ru1 70.00(15) . .
C22 C21 C20 118.2(3) . .
C22 C21 C24 122.7(3) . .
C24 C21 Ru1 130.0(2) . .
C10 N2 Ru1 118.43(17) . .
C10 N2 C11 118.7(2) . .
C11 N2 Ru1 122.25(17) . .
C12 C11 N2 118.4(2) . .
C16 C11 N2 121.0(2) . .
C16 C11 C12 120.5(3) . .
C18 C17 H17A 109.5 . .
C18 C17 H17B 109.5 . .
C18 C17 H17C 109.5 . .
H17A C17 H17B 109.5 . .
H17A C17 H17C 109.5 . .
H17B C17 H17C 109.5 . .
C11 C12 H12 120.1 . .
C11 C12 C13 119.8(3) . .
C13 C12 H12 120.1 . .
C15 C14 C13 122.8(3) . .
F1 C14 C15 119.0(3) . .
F1 C14 C13 118.2(3) . .
C11 C16 H16 119.8 . .
C11 C16 C15 120.5(3) . .
C15 C16 H16 119.8 . .
C14 C15 C16 118.0(3) . .
C14 C15 H15 121.0 . .
C16 C15 H15 121.0 . .
C12 C13 H13 120.8 . .
C14 C13 C12 118.5(3) . .
C14 C13 H13 120.8 . .
C24 C25 H25A 109.5 . .
C24 C25 H25B 109.5 . .
C24 C25 H25C 109.5 . .
H25A C25 H25B 109.5 . .
H25A C25 H25C 109.5 . .
H25B C25 H25C 109.5 . .
C24 C26 H26A 109.5 . .
C24 C26 H26B 109.5 . .
C24 C26 H26C 109.5 . .
H26A C26 H26B 109.5 . .
H26A C26 H26C 109.5 . .
H26B C26 H26C 109.5 . .

loop_
_geom_bond_atom_site_label_1
_geom_bond_atom_site_label_2
_geom_bond_distance
_geom_bond_site_symmetry_2
Ru1 Cl1 2.3968(10) .
Ru1 N1 2.130(2) .
Ru1 C18 2.197(3) .
Ru1 C20 2.213(3) .
Ru1 C22 2.194(3) .
Ru1 C23 2.173(3) .
Ru1 C19 2.190(3) .
Ru1 C21 2.231(3) .
Ru1 N2 2.076(2) .
P1 F2 1.6035(19) .
P1 F2 1.6034(19) 2_585
P1 F3 1.5973(18) 2_585
P1 F3 1.5973(18) .
P1 F4 1.5909(18) .
P1 F4 1.5909(18) 2_585
O1 C10 1.289(3) .
N1 C1 1.386(3) .
N1 C9 1.338(3) .
C18 C23 1.400(4) .
C18 C19 1.435(4) .
C18 C17 1.492(4) .
C6 C1 1.429(4) .
C6 C7 1.403(4) .
C6 C5 1.426(4) .
C1 C2 1.413(4) .
C2 H2 0.9500 .
C2 C3 1.375(4) .
C8 H8 0.9500 .
C8 C7 1.373(4) .
C8 C9 1.404(4) .
C7 H7 0.9500 .
C4 H4 0.9500 .
C4 C3 1.412(4) .
C4 C5 1.354(4) .
C10 C9 1.490(4) .
C10 N2 1.302(3) .
C20 H20 0.9500 .
C20 C19 1.409(4) .
C20 C21 1.427(4) .
C3 H3 0.9500 .
C22 H22 0.9500 .
C22 C23 1.434(4) .
C22 C21 1.412(4) .
C23 H23 0.9500 .
C5 H5 0.9500 .
C24 H24 1.0000 .
C24 C21 1.511(4) .
C24 C25 1.541(4) .
C24 C26 1.522(5) .
C19 H19 0.9500 .
N2 C11 1.444(3) .
C11 C12 1.387(4) .
C11 C16 1.379(4) .
C17 H17A 0.9800 .
C17 H17B 0.9800 .
C17 H17C 0.9800 .
C12 H12 0.9500 .
C12 C13 1.388(4) .
C14 C15 1.375(5) .
C14 C13 1.380(4) .
C14 F1 1.359(3) .
C16 H16 0.9500 .
C16 C15 1.390(4) .
C15 H15 0.9500 .
C13 H13 0.9500 .
C25 H25A 0.9800 .
C25 H25B 0.9800 .
C25 H25C 0.9800 .
C26 H26A 0.9800 .
C26 H26B 0.9800 .
C26 H26C 0.9800 .

loop_
_geom_torsion_atom_site_label_1
_geom_torsion_atom_site_label_2
_geom_torsion_atom_site_label_3
_geom_torsion_atom_site_label_4
_geom_torsion
Ru1 N1 C1 C6 -171.99(18)
Ru1 N1 C1 C2 8.6(3)
Ru1 N1 C9 C8 174.7(2)
Ru1 N1 C9 C10 -7.5(3)
Ru1 C18 C23 C22 54.0(2)
Ru1 C18 C19 C20 -53.4(2)
Ru1 C20 C19 C18 53.0(2)
Ru1 C20 C21 C22 -53.1(2)
Ru1 C20 C21 C24 125.7(3)
Ru1 C22 C23 C18 -54.3(2)
Ru1 C22 C21 C20 53.4(2)
Ru1 C22 C21 C24 -125.4(3)
Ru1 N2 C11 C12 -71.5(3)
Ru1 N2 C11 C16 104.8(3)
O1 C10 C9 N1 -177.6(2)
O1 C10 C9 C8 0.3(4)
O1 C10 N2 Ru1 -173.9(2)
O1 C10 N2 C11 -2.4(4)
N1 C1 C2 C3 -176.6(2)
C6 C1 C2 C3 3.9(4)
C1 N1 C9 C8 -3.5(4)
C1 N1 C9 C10 174.3(2)
C1 C6 C7 C8 0.2(4)
C1 C6 C5 C4 1.1(4)
C1 C2 C3 C4 -1.2(4)
C7 C6 C1 N1 -4.4(4)
C7 C6 C1 C2 175.1(2)
C7 C6 C5 C4 -177.8(3)
C7 C8 C9 N1 -0.6(4)
C7 C8 C9 C10 -178.3(2)
C10 N2 C11 C12 117.4(3)
C10 N2 C11 C16 -66.3(4)
C3 C4 C5 C6 1.7(4)
C9 N1 C1 C6 6.0(4)
C9 N1 C1 C2 -173.5(2)
C9 C8 C7 C6 2.3(4)
C9 C10 N2 Ru1 9.7(3)
C9 C10 N2 C11 -178.8(2)
C23 C18 C19 Ru1 54.8(2)
C23 C18 C19 C20 1.3(4)
C23 C22 C21 Ru1 -53.1(2)
C23 C22 C21 C20 0.2(4)
C23 C22 C21 C24 -178.5(3)
C5 C6 C1 N1 176.6(2)
C5 C6 C1 C2 -3.9(4)
C5 C6 C7 C8 179.1(2)
C5 C4 C3 C2 -1.7(4)
C19 C18 C23 Ru1 -54.9(2)
C19 C18 C23 C22 -0.9(4)
C19 C20 C21 Ru1 53.3(2)
C19 C20 C21 C22 0.2(4)
C19 C20 C21 C24 179.0(3)
C21 C20 C19 Ru1 -54.0(2)
C21 C20 C19 C18 -1.0(4)
C21 C22 C23 Ru1 54.4(2)
C21 C22 C23 C18 0.1(4)
N2 C10 C9 N1 -1.1(3)
N2 C10 C9 C8 176.8(2)
N2 C11 C12 C13 176.4(3)
N2 C11 C16 C15 -176.1(3)
C11 C12 C13 C14 -0.4(5)
C11 C16 C15 C14 -0.1(5)
C17 C18 C23 Ru1 122.9(3)
C17 C18 C23 C22 177.0(3)
C17 C18 C19 Ru1 -123.1(3)
C17 C18 C19 C20 -176.5(3)
C12 C11 C16 C15 0.1(5)
C16 C11 C12 C13 0.1(4)
C15 C14 C13 C12 0.4(5)
C13 C14 C15 C16 -0.2(5)
C25 C24 C21 Ru1 163.9(2)
C25 C24 C21 C20 75.6(3)
C25 C24 C21 C22 -105.7(3)
C26 C24 C21 Ru1 -72.7(4)
C26 C24 C21 C20 -161.0(3)
C26 C24 C21 C22 17.7(4)
F1 C14 C15 C16 178.5(3)
F1 C14 C13 C12 -178.3(3)
